data_6000290
loop_
_publ_author_name
'Kaduk, J. A.'
'Wong-Ng, W.'
'Greenwood, W.'
'Dillingham, J.'
'Toby, B. H.'

_publ_section_title
;
 Crystal structures and reference powder patterns of BaR2ZnO5 (R = La, Nd,
 Sm, Eu, Gd, Dy, Ho, Y, Er, and Tm)
;
_journal_name_full
;
 Journal of Research of the National Institute of Standards and Technology
;
_journal_page_first 147
_journal_page_last 171
_journal_paper_doi 10.6028/jres.104.011
_journal_volume 104
_journal_year 1999
_chemical_formula_sum 'Ba La2 O5 Zn'
_space_group_IT_number 140
_space_group_name_Hall '-I 4 2c'
_space_group_name_H-M_alt 'I 4/m c m'
_cell_angle_alpha 90.000
_cell_angle_beta 90.000
_cell_angle_gamma 90.000
_cell_formula_units_Z 4
_cell_length_a 6.90991(7)
_cell_length_b 6.90991(7)
_cell_length_c 11.59782(16)
_cell_volume 553.749
_exptl_crystal_thermal_history
;
 annealed at 850 C for 2 days, 950 C for 3 days, 1000 C for 1.5 days
;
_pd_proc_ls_prof_R_factor 0.0749
_pd_proc_ls_prof_wR_factor 0.0997
_refine_ls_number_parameters 15
_cod_database_code 6000290

loop_
_symmetry_equiv_pos_as_xyz
x,y,z
-y,x,z
-x,-y,z
y,-x,z
x,-y,-z+1/2
y,x,-z+1/2
-x,y,-z+1/2
-y,-x,-z+1/2
-x,-y,-z
y,-x,-z
x,y,-z
-y,x,-z
-x,y,z-1/2
-y,-x,z-1/2
x,-y,z-1/2
y,x,z-1/2
x+1/2,y+1/2,z+1/2
-y+1/2,x+1/2,z+1/2
-x+1/2,-y+1/2,z+1/2
y+1/2,-x+1/2,z+1/2
x+1/2,-y+1/2,-z+1
y+1/2,x+1/2,-z+1
-x+1/2,y+1/2,-z+1
-y+1/2,-x+1/2,-z+1
-x+1/2,-y+1/2,-z+1/2
y+1/2,-x+1/2,-z+1/2
x+1/2,y+1/2,-z+1/2
-y+1/2,x+1/2,-z+1/2
-x+1/2,y+1/2,z
-y+1/2,-x+1/2,z
x+1/2,-y+1/2,z
y+1/2,x+1/2,z

loop_
_atom_site_label
_atom_site_fract_x
_atom_site_fract_y
_atom_site_fract_z
_atom_site_U_iso_or_equiv
Ba 0 0 0.25 0.0048(4)
La 0.1737(1) 0.6737(1) 0 0.0030(3)
Zn 0 0.5 0.25 0.0115(9)
O1 0 0 0 0.0039(18)
O2 0.3548(9) 0.8548(9) 0.1357(6) 0.0039(18)
